data_1513077
loop_
_publ_author_name
'Ding, Chunyong'
'Zhang, Yusong'
'Chen, Haijun'
'Yang, Zhengduo'
'Wild, Christopher'
'Ye, Na'
'Ester, Corbin D.'
'Xiong, Ailian'
'White, Mark A.'
'Shen, Qiang'
'Zhou, Jia'

_publ_section_title
;
 Oridonin Ring A-Based Diverse Constructions of Enone Functionality:
 Identification of Novel Dienone Analogues Effective for Highly Aggressive
 Breast Cancer by Inducing Apoptosis
;
_journal_issue 21
_journal_name_full 'Journal of Medicinal Chemistry'
_journal_page_first 8814
_journal_paper_doi 10.1021/jm401248x
_journal_volume 56
_journal_year 2013
_chemical_absolute_configuration ad
_chemical_formula_moiety 'C22 H26 O7'
_chemical_formula_sum 'C22 H26 O7'
_chemical_formula_weight 402.44
_space_group_IT_number 4
_symmetry_cell_setting monoclinic
_symmetry_space_group_name_Hall 'P 2yb'
_symmetry_space_group_name_H-M 'P 1 21 1'
_atom_sites_solution_hydrogens difmap
_atom_sites_solution_primary direct
_cell_angle_alpha 90
_cell_angle_beta 94.736(9)
_cell_angle_gamma 90
_cell_formula_units_Z 2
_cell_length_a 8.4083(11)
_cell_length_b 10.1331(14)
_cell_length_c 11.4610(13)
_cell_measurement_reflns_used 0
_cell_measurement_temperature 293
_cell_measurement_theta_max 0
_cell_measurement_theta_min 0
_cell_volume 973.2(2)
_computing_cell_refinement 'USER DEFINED CELL REFINEMENT'
_computing_data_collection 'USER DEFINED DATA COLLECTION'
_computing_data_reduction 'USER DEFINED DATA REDUCTION'
_computing_molecular_graphics 'CAMERON (Watkin et al., 1996)'
_computing_publication_material 'CRYSTALS (Betteridge et al., 2003)'
_computing_structure_refinement 'CRYSTALS (Betteridge et al., 2003)'
_computing_structure_solution 'SIR92 (Altomare et al., 1994)'
_diffrn_ambient_temperature 293
_diffrn_measured_fraction_theta_full 0.996
_diffrn_measured_fraction_theta_max 0.951
_diffrn_measurement_device Serial
_diffrn_measurement_device_type Unknown
_diffrn_measurement_method \w/2\q
_diffrn_radiation_monochromator graphite
_diffrn_radiation_type 'Cu K\a'
_diffrn_radiation_wavelength 1.54180
_diffrn_reflns_av_R_equivalents 0.053
_diffrn_reflns_limit_h_max 10
_diffrn_reflns_limit_h_min -8
_diffrn_reflns_limit_k_max 11
_diffrn_reflns_limit_k_min -11
_diffrn_reflns_limit_l_max 13
_diffrn_reflns_limit_l_min -13
_diffrn_reflns_number 8407
_diffrn_reflns_theta_full 50.053
_diffrn_reflns_theta_max 66.738
_diffrn_reflns_theta_min 3.870
_diffrn_standards_number 0
_exptl_absorpt_coefficient_mu 0.847
_exptl_absorpt_correction_T_max 1.0000
_exptl_absorpt_correction_T_min 1.0000
_exptl_absorpt_correction_type none
_exptl_crystal_density_diffrn 1.373
_exptl_crystal_density_method 'not measured'
_exptl_crystal_F_000 428
_refine_diff_density_max 0.15
_refine_diff_density_min -0.14
_refine_ls_abs_structure_details 'Flack (1983), 1279 Friedel-pairs'
_refine_ls_abs_structure_Flack -0.05(16)
_refine_ls_extinction_coef 20(8)
_refine_ls_extinction_method 'Larson (1970), Equation 22'
_refine_ls_goodness_of_fit_ref 0.9813
_refine_ls_hydrogen_treatment constr
_refine_ls_matrix_type full
_refine_ls_number_parameters 264
_refine_ls_number_reflns 2992
_refine_ls_number_restraints 1
_refine_ls_R_factor_all 0.0330
_refine_ls_R_factor_gt 0.0329
_refine_ls_shift/su_max 0.0002771
_refine_ls_shift/su_mean 0.0000557
_refine_ls_structure_factor_coef Fsqd
_refine_ls_weighting_details
;
 Method= Modified Sheldrick 
 w=1/[\s^2^(F^2^) + ( 0.06P)^2^ + 0.19P] 
 ,where P=(max(Fo^2^,0) + 2Fc^2^)/3 
;
_refine_ls_weighting_scheme calc
_refine_ls_wR_factor_all 0.0878
_refine_ls_wR_factor_gt 0.0876
_refine_ls_wR_factor_ref 0.0878
_reflns_limit_h_max 9
_reflns_limit_h_min -10
_reflns_limit_k_max 11
_reflns_limit_k_min -11
_reflns_limit_l_max 13
_reflns_limit_l_min 0
_reflns_number_gt 2972
_reflns_number_total 3015
_reflns_threshold_expression I>2.0\s(I)
_oxford_diffrn_Wilson_B_factor 3.38
_oxford_diffrn_Wilson_scale 0.01
_oxford_refine_ls_r_factor_ref 0.0330
_oxford_refine_ls_scale 12.0(7)
_oxford_reflns_number_all 2992
_oxford_reflns_threshold_expression_ref I>-3.0\s(I)
_cod_data_source_file jm401248x_si_002.cif
_cod_data_source_block 1
_cod_depositor_comments
;
The following automatic conversions were performed:

'_symmetry_cell_setting' value 'Monoclinic' changed to 'monoclinic'
according to /home/saulius/struct/CIF-dictionaries/cif_core.dic
dictionary named 'cif_core.dic' version 2.4.2 from
2011-04-26.

'_atom_sites_solution_primary' value 'Direct' changed to
'direct' according to
/home/saulius/struct/CIF-dictionaries/cif_core.dic dictionary named
'cif_core.dic' version 2.4.2 from 2011-04-26.

Automatic conversion script
Id: cif_fix_values 1891 2012-01-12 08:04:46Z andrius 
;
_cod_original_sg_symbol_H-M 'P 1 21 1 '
_cod_database_code 1513077

loop_
_symmetry_equiv_pos_as_xyz
x,y,z
-x,y+1/2,-z

loop_
_atom_site_label
_atom_site_type_symbol
_atom_site_fract_x
_atom_site_fract_y
_atom_site_fract_z
_atom_site_U_iso_or_equiv
_atom_site_occupancy
_atom_site_adp_type
_atom_site_refinement_flags_posn
O1 O 0.88361(17) 0.76863(15) 0.80788(11) 0.0463 1.0000 Uani .
C2 C 0.8845(2) 0.6895(2) 0.91302(16) 0.0423 1.0000 Uani .
C3 C 1.0206(2) 0.5941(2) 0.91268(15) 0.0410 1.0000 Uani .
C4 C 1.0101(2) 0.5120(2) 0.80674(15) 0.0392 1.0000 Uani .
O5 O 1.10629(16) 0.42841(18) 0.78233(12) 0.0551 1.0000 Uani .
C6 C 0.8536(2) 0.54135(18) 0.73032(14) 0.0338 1.0000 Uani .
C7 C 0.8505(2) 0.6912(2) 0.70359(16) 0.0417 1.0000 Uani .
C8 C 0.7203(2) 0.51041(19) 0.81430(14) 0.0348 1.0000 Uani .
C9 C 0.7245(2) 0.6160(2) 0.91636(15) 0.0417 1.0000 Uani .
C10 C 0.7209(3) 0.5464(3) 1.03452(17) 0.0591 1.0000 Uani .
C11 C 0.5900(2) 0.7183(2) 0.9033(2) 0.0545 1.0000 Uani .
C12 C 0.5558(2) 0.4928(2) 0.74752(15) 0.0371 1.0000 Uani .
O13 O 0.44860(16) 0.45264(18) 0.82968(12) 0.0565 1.0000 Uani .
C14 C 0.5600(2) 0.3922(2) 0.64892(16) 0.0370 1.0000 Uani .
O15 O 0.46823(17) 0.30117(18) 0.64157(13) 0.0586 1.0000 Uani .
C16 C 0.68054(19) 0.41988(19) 0.56092(14) 0.0325 1.0000 Uani .
C17 C 0.84987(19) 0.44891(18) 0.62228(14) 0.0332 1.0000 Uani .
C18 C 0.9685(2) 0.4851(2) 0.53086(17) 0.0454 1.0000 Uani .
C19 C 0.8993(3) 0.5659(2) 0.42537(18) 0.0567 1.0000 Uani .
C20 C 0.7358(3) 0.5136(2) 0.37700(16) 0.0470 1.0000 Uani .
C21 C 0.6194(2) 0.5280(2) 0.47157(15) 0.0416 1.0000 Uani .
O22 O 0.46480(18) 0.48986(18) 0.42519(13) 0.0600 1.0000 Uani .
C23 C 0.7365(2) 0.3654(2) 0.36056(16) 0.0405 1.0000 Uani .
C24 C 0.70780(19) 0.3057(2) 0.47577(15) 0.0348 1.0000 Uani .
O25 O 0.71627(16) 0.18989(15) 0.49969(12) 0.0483 1.0000 Uani .
C26 C 0.7564(2) 0.2925(2) 0.26696(17) 0.0492 1.0000 Uani .
C27 C 1.1391(2) 0.5749(2) 0.99703(17) 0.0453 1.0000 Uani .
O28 O 1.14945(19) 0.64326(18) 1.09681(13) 0.0591 1.0000 Uani .
C29 C 1.2716(3) 0.6017(3) 1.1833(2) 0.0696 1.0000 Uani .
H21 H 0.8998 0.7493 0.9799 0.0490 1.0000 Uiso R
H72 H 0.9372 0.7105 0.6540 0.0486 1.0000 Uiso R
H71 H 0.7462 0.7151 0.6675 0.0486 1.0000 Uiso R
H81 H 0.7480 0.4277 0.8504 0.0404 1.0000 Uiso R
H102 H 0.6229 0.4980 1.0335 0.0884 1.0000 Uiso R
H101 H 0.7260 0.6108 1.0952 0.0887 1.0000 Uiso R
H103 H 0.8094 0.4836 1.0471 0.0881 1.0000 Uiso R
H112 H 0.4882 0.6763 0.9142 0.0792 1.0000 Uiso R
H111 H 0.6086 0.7879 0.9604 0.0803 1.0000 Uiso R
H113 H 0.5815 0.7597 0.8267 0.0800 1.0000 Uiso R
H121 H 0.5224 0.5767 0.7110 0.0427 1.0000 Uiso R
H171 H 0.8868 0.3661 0.6524 0.0376 1.0000 Uiso R
H181 H 1.0576 0.5337 0.5670 0.0546 1.0000 Uiso R
H182 H 1.0115 0.4026 0.5003 0.0533 1.0000 Uiso R
H192 H 0.8887 0.6567 0.4477 0.0669 1.0000 Uiso R
H191 H 0.9725 0.5630 0.3666 0.0683 1.0000 Uiso R
H201 H 0.6965 0.5554 0.3043 0.0559 1.0000 Uiso R
H211 H 0.6255 0.6170 0.5068 0.0494 1.0000 Uiso R
H261 H 0.7743 0.3326 0.1933 0.0604 1.0000 Uiso R
H262 H 0.7506 0.1975 0.2742 0.0587 1.0000 Uiso R
H271 H 1.2224 0.5129 0.9871 0.0528 1.0000 Uiso R
H291 H 1.2581 0.6490 1.2524 0.1034 1.0000 Uiso R
H293 H 1.3741 0.6187 1.1575 0.1039 1.0000 Uiso R
H292 H 1.2590 0.5089 1.1974 0.1039 1.0000 Uiso R
H221 H 0.4001 0.5479 0.4458 0.0896 1.0000 Uiso R
H131 H 0.3676 0.4306 0.7945 0.0836 1.0000 Uiso R

loop_
_atom_site_aniso_label
_atom_site_aniso_U_11
_atom_site_aniso_U_22
_atom_site_aniso_U_33
_atom_site_aniso_U_23
_atom_site_aniso_U_13
_atom_site_aniso_U_12
O1 0.0603(8) 0.0361(8) 0.0412(7) -0.0010(5) -0.0046(6) -0.0069(6)
C2 0.0487(10) 0.0431(12) 0.0338(9) -0.0038(8) -0.0038(7) -0.0034(9)
C3 0.0395(9) 0.0465(12) 0.0364(9) -0.0002(8) -0.0012(7) -0.0077(8)
C4 0.0348(9) 0.0446(11) 0.0377(9) 0.0042(8) 0.0002(7) -0.0043(8)
O5 0.0377(7) 0.0709(10) 0.0549(8) -0.0130(8) -0.0079(6) 0.0099(7)
C6 0.0343(8) 0.0347(10) 0.0319(8) 0.0015(7) 0.0000(6) -0.0045(7)
C7 0.0482(9) 0.0363(11) 0.0395(10) 0.0015(8) -0.0033(7) -0.0093(9)
C8 0.0372(9) 0.0344(10) 0.0324(9) 0.0026(7) 0.0002(7) 0.0004(7)
C9 0.0448(10) 0.0482(13) 0.0315(9) -0.0055(8) -0.0004(7) -0.0014(8)
C10 0.0671(13) 0.0774(18) 0.0331(10) 0.0005(10) 0.0066(9) -0.0111(12)
C11 0.0518(11) 0.0568(14) 0.0544(12) -0.0196(10) 0.0013(9) 0.0039(10)
C12 0.0311(8) 0.0438(11) 0.0364(9) -0.0029(8) 0.0031(6) -0.0012(7)
O13 0.0369(7) 0.0862(12) 0.0478(8) -0.0154(7) 0.0110(5) -0.0158(7)
C14 0.0308(8) 0.0403(11) 0.0392(9) -0.0015(8) -0.0012(6) -0.0006(7)
O15 0.0543(8) 0.0563(10) 0.0675(9) -0.0192(8) 0.0190(7) -0.0227(8)
C16 0.0349(8) 0.0310(10) 0.0311(8) -0.0015(7) -0.0001(6) 0.0026(7)
C17 0.0334(8) 0.0326(10) 0.0332(9) 0.0039(7) 0.0013(6) -0.0013(7)
C18 0.0435(10) 0.0524(13) 0.0408(10) -0.0048(9) 0.0079(8) -0.0138(9)
C19 0.0799(15) 0.0518(14) 0.0403(11) 0.0024(9) 0.0152(10) -0.0203(12)
C20 0.0724(13) 0.0377(12) 0.0299(9) 0.0069(8) -0.0022(8) 0.0025(10)
C21 0.0544(10) 0.0327(11) 0.0359(9) -0.0020(8) -0.0067(8) 0.0081(8)
O22 0.0579(9) 0.0584(10) 0.0596(9) -0.0147(7) -0.0197(7) 0.0209(7)
C23 0.0410(9) 0.0446(12) 0.0350(9) -0.0011(8) -0.0020(7) 0.0022(8)
C24 0.0307(8) 0.0324(11) 0.0409(9) -0.0034(8) 0.0011(7) 0.0024(7)
O25 0.0574(8) 0.0302(8) 0.0589(8) -0.0007(6) 0.0147(6) 0.0032(6)
C26 0.0563(11) 0.0525(13) 0.0390(10) -0.0037(9) 0.0048(8) 0.0045(10)
C27 0.0457(10) 0.0458(12) 0.0430(10) -0.0023(9) -0.0049(8) -0.0029(9)
O28 0.0660(9) 0.0614(10) 0.0463(8) -0.0133(7) -0.0171(7) 0.0076(8)
C29 0.0818(16) 0.0733(18) 0.0487(13) -0.0095(12) -0.0249(11) 0.0098(14)

loop_
_atom_type_symbol
_atom_type_scat_dispersion_real
_atom_type_scat_dispersion_imag
_atom_type_scat_Cromer_Mann_a1
_atom_type_scat_Cromer_Mann_b1
_atom_type_scat_Cromer_Mann_a2
_atom_type_scat_Cromer_Mann_b2
_atom_type_scat_Cromer_Mann_a3
_atom_type_scat_Cromer_Mann_b3
_atom_type_scat_Cromer_Mann_a4
_atom_type_scat_Cromer_Mann_b4
_atom_type_scat_Cromer_Mann_c
_atom_type_scat_source
C 0.0181 0.0091 2.3100 20.8439 1.0200 10.2075 1.5886 0.5687 0.8650 51.6512 0.2156 'International Tables Vol C 4.2.6.8 and 6.1.1.4'
H 0.0000 0.0000 0.4930 10.5109 0.3229 26.1257 0.1402 3.1424 0.0408 57.7998 0.0030 'International Tables Vol C 4.2.6.8 and 6.1.1.4'
O 0.0492 0.0322 3.0485 13.2771 2.2868 5.7011 1.5463 0.3239 0.8670 32.9089 0.2508 'International Tables Vol C 4.2.6.8 and 6.1.1.4'

loop_
_geom_angle_atom_site_label_1
_geom_angle_atom_site_label_2
_geom_angle_atom_site_label_3
_geom_angle
_geom_angle_publ_flag
C2 O1 C7 112.14(14) yes
O1 C2 C3 107.87(15) yes
O1 C2 C9 110.13(14) yes
C3 C2 C9 110.90(16) yes
O1 C2 H21 107.5 no
C3 C2 H21 110.5 no
C9 C2 H21 109.8 no
C2 C3 C4 111.98(15) yes
C2 C3 C27 127.78(18) yes
C4 C3 C27 120.19(19) yes
C3 C4 O5 125.99(16) yes
C3 C4 C6 110.40(16) yes
O5 C4 C6 123.55(17) yes
C4 C6 C7 107.46(15) yes
C4 C6 C8 103.38(13) yes
C7 C6 C8 108.44(15) yes
C4 C6 C17 107.19(14) yes
C7 C6 C17 115.80(14) yes
C8 C6 C17 113.65(13) yes
C6 C7 O1 111.83(15) yes
C6 C7 H72 108.0 no
O1 C7 H72 105.7 no
C6 C7 H71 109.2 no
O1 C7 H71 109.0 no
H72 C7 H71 113.1 no
C6 C8 C9 110.20(14) yes
C6 C8 C12 112.17(13) yes
C9 C8 C12 114.24(15) yes
C6 C8 H81 106.3 no
C9 C8 H81 106.4 no
C12 C8 H81 107.0 no
C2 C9 C8 105.90(15) yes
C2 C9 C10 109.00(15) yes
C8 C9 C10 109.99(17) yes
C2 C9 C11 107.99(17) yes
C8 C9 C11 114.46(15) yes
C10 C9 C11 109.33(17) yes
C9 C10 H102 107.7 no
C9 C10 H101 109.1 no
H102 C10 H101 110.2 no
C9 C10 H103 111.1 no
H102 C10 H103 108.2 no
H101 C10 H103 110.5 no
C9 C11 H112 109.9 no
C9 C11 H111 110.5 no
H112 C11 H111 109.1 no
C9 C11 H113 112.3 no
H112 C11 H113 107.8 no
H111 C11 H113 107.1 no
C8 C12 O13 107.39(14) yes
C8 C12 C14 111.86(14) yes
O13 C12 C14 110.81(15) yes
C8 C12 H121 109.1 no
O13 C12 H121 111.0 no
C14 C12 H121 106.7 no
C12 O13 H131 108.0 no
C12 C14 O15 120.79(16) yes
C12 C14 C16 115.31(15) yes
O15 C14 C16 123.85(17) yes
C14 C16 C17 111.73(12) yes
C14 C16 C21 111.43(14) yes
C17 C16 C21 113.74(15) yes
C14 C16 C24 115.15(15) yes
C17 C16 C24 104.38(13) yes
C21 C16 C24 99.77(13) yes
C6 C17 C16 115.50(14) yes
C6 C17 C18 115.17(14) yes
C16 C17 C18 110.71(14) yes
C6 C17 H171 105.0 no
C16 C17 H171 104.8 no
C18 C17 H171 104.2 no
C17 C18 C19 115.84(17) yes
C17 C18 H181 110.7 no
C19 C18 H181 107.3 no
C17 C18 H182 108.3 no
C19 C18 H182 107.4 no
H181 C18 H182 106.9 no
C18 C19 C20 111.73(17) yes
C18 C19 H192 109.8 no
C20 C19 H192 109.1 no
C18 C19 H191 108.4 no
C20 C19 H191 110.3 no
H192 C19 H191 107.3 no
C19 C20 C21 108.57(16) yes
C19 C20 C23 112.07(18) yes
C21 C20 C23 101.10(17) yes
C19 C20 H201 113.0 no
C21 C20 H201 112.1 no
C23 C20 H201 109.4 no
C20 C21 C16 101.74(14) yes
C20 C21 O22 109.26(15) yes
C16 C21 O22 107.34(16) yes
C20 C21 H211 111.2 no
C16 C21 H211 111.8 no
O22 C21 H211 114.7 no
C21 O22 H221 107.2 no
C20 C23 C24 106.86(16) yes
C20 C23 C26 131.02(19) yes
C24 C23 C26 122.1(2) yes
C16 C24 C23 107.41(16) yes
C16 C24 O25 126.52(16) yes
C23 C24 O25 125.86(17) yes
C23 C26 H261 121.1 no
C23 C26 H262 118.3 no
H261 C26 H262 120.6 no
C3 C27 O28 122.25(19) yes
C3 C27 H271 121.2 no
O28 C27 H271 116.6 no
C27 O28 C29 115.70(18) yes
O28 C29 H291 107.7 no
O28 C29 H293 110.4 no
H291 C29 H293 110.2 no
O28 C29 H292 108.7 no
H291 C29 H292 109.6 no
H293 C29 H292 110.2 no

loop_
_geom_bond_atom_site_label_1
_geom_bond_atom_site_label_2
_geom_bond_distance
_geom_bond_publ_flag
O1 C2 1.447(2) yes
O1 C7 1.438(2) yes
C2 C3 1.498(3) yes
C2 C9 1.541(3) yes
C2 H21 0.977 no
C3 C4 1.469(3) yes
C3 C27 1.344(3) yes
C4 O5 1.219(3) yes
C4 C6 1.548(2) yes
C6 C7 1.549(3) yes
C6 C8 1.568(2) yes
C6 C17 1.551(2) yes
C7 H72 0.980 no
C7 H71 0.969 no
C8 C9 1.583(2) yes
C8 C12 1.535(2) yes
C8 H81 0.955 no
C9 C10 1.529(3) yes
C9 C11 1.532(3) yes
C10 H102 0.958 no
C10 H101 0.953 no
C10 H103 0.980 no
C11 H112 0.974 no
C11 H111 0.966 no
C11 H113 0.970 no
C12 O13 1.416(2) yes
C12 C14 1.525(2) yes
C12 H121 0.978 no
O13 H131 0.795 no
C14 O15 1.201(2) yes
C14 C16 1.514(2) yes
C16 C17 1.563(2) yes
C16 C21 1.557(2) yes
C16 C24 1.543(3) yes
C17 C18 1.549(2) yes
C17 H171 0.950 no
C18 C19 1.535(3) yes
C18 H181 0.961 no
C18 H182 0.986 no
C19 C20 1.534(3) yes
C19 H192 0.961 no
C19 H191 0.950 no
C20 C21 1.526(3) yes
C20 C23 1.513(3) yes
C20 H201 0.969 no
C21 O22 1.417(2) yes
C21 H211 0.988 no
O22 H221 0.848 no
C23 C24 1.490(3) yes
C23 C26 1.325(3) yes
C24 O25 1.206(2) yes
C26 H261 0.959 no
C26 H262 0.968 no
C27 O28 1.334(2) yes
C27 H271 0.955 no
O28 C29 1.431(3) yes
C29 H291 0.940 no
C29 H293 0.950 no
C29 H292 0.961 no

loop_
_geom_hbond_atom_site_label_D
_geom_hbond_atom_site_label_H
_geom_hbond_atom_site_label_A
_geom_hbond_site_symmetry_A
_geom_hbond_angle_DHA
_geom_hbond_distance_DH
_geom_hbond_distance_HA
_geom_hbond_distance_DA
_geom_hbond_publ_flag
O22 H221 O25 2_656 171.59(6) 0.848 1.876 2.717(3) yes
O13 H131 O5 1_455 148.08(5) 0.795 2.190 2.895(3) yes
